data_7059450
loop_
_publ_author_name
'Can\?imkurbey, Bet\"ul'
'Ta\,skan, Mustafa Can'
'Demir, Sevde'
'Duygulu, Ercan'
'Atilla, Devrim'
'Yuksel, Fatma'

_publ_section_title
;
 Synthesis and investigation of the electrical properties of novel
 liquid-crystal phthalocyanines bearing triple branched alkylthia chains
;
_journal_issue 18
_journal_name_full 'New Journal of Chemistry'
_journal_page_first 7424
_journal_page_last 7435
_journal_paper_doi 10.1039/D0NJ00678E
_journal_volume 44
_journal_year 2020
_chemical_formula_moiety 'C13 H11 Br3 N2 O'
_chemical_formula_sum 'C13 H11 Br3 N2 O'
_chemical_formula_weight 450.97
_space_group_crystal_system monoclinic
_space_group_IT_number 14
_space_group_name_Hall '-P 2yn'
_space_group_name_H-M_alt 'P 1 21/n 1'
_atom_sites_solution_hydrogens geom
_atom_sites_solution_primary direct
_audit_creation_date 2017-11-09
_audit_creation_method
;
Olex2 1.2
(compiled 2017.08.10 svn.r3458 for OlexSys, GUI svn.r5381)
;
_audit_update_record
;
2018-10-16 deposited with the CCDC.	2020-03-30 downloaded from the CCDC.
;
_cell_angle_alpha 90
_cell_angle_beta 118.503(5)
_cell_angle_gamma 90
_cell_formula_units_Z 4
_cell_length_a 7.678(3)
_cell_length_b 29.054(10)
_cell_length_c 7.724(3)
_cell_measurement_reflns_used 6079
_cell_measurement_temperature 120(2)
_cell_measurement_theta_max 26.28
_cell_measurement_theta_min 2.29
_cell_volume 1514.2(10)
_computing_molecular_graphics 'Olex2 (Dolomanov et al., 2009)'
_computing_publication_material 'Olex2 (Dolomanov et al., 2009)'
_computing_structure_refinement 'XL (Sheldrick, 2008)'
_computing_structure_solution 'SIR2004 (Burla et al., 2007)'
_diffrn_ambient_temperature 119.96
_diffrn_detector_area_resol_mean 8.3333
_diffrn_measured_fraction_theta_full 0.994
_diffrn_measured_fraction_theta_max 0.994
_diffrn_measurement_device_type 'Bruker APEX-II CCD'
_diffrn_measurement_method '\f and \w scans'
_diffrn_radiation_type MoK\a
_diffrn_radiation_wavelength 0.71073
_diffrn_reflns_av_R_equivalents 0.0760
_diffrn_reflns_av_unetI/netI 0.0797
_diffrn_reflns_Laue_measured_fraction_full 0.994
_diffrn_reflns_Laue_measured_fraction_max 0.994
_diffrn_reflns_limit_h_max 9
_diffrn_reflns_limit_h_min -9
_diffrn_reflns_limit_k_max 33
_diffrn_reflns_limit_k_min -33
_diffrn_reflns_limit_l_max 9
_diffrn_reflns_limit_l_min -9
_diffrn_reflns_number 8609
_diffrn_reflns_point_group_measured_fraction_full 0.994
_diffrn_reflns_point_group_measured_fraction_max 0.994
_diffrn_reflns_theta_full 24.994
_diffrn_reflns_theta_max 24.994
_diffrn_reflns_theta_min 2.804
_diffrn_standards_number 0
_exptl_absorpt_coefficient_mu 7.985
_exptl_absorpt_correction_type multi-scan
_exptl_absorpt_process_details 'SADABS V2014/4 (Bruker AXS)'
_exptl_crystal_colour red
_exptl_crystal_colour_primary red
_exptl_crystal_density_diffrn 1.978
_exptl_crystal_description plate
_exptl_crystal_F_000 864
_exptl_crystal_size_max 0.19
_exptl_crystal_size_mid 0.14
_exptl_crystal_size_min 0.13
_exptl_transmission_factor_max 0.354
_exptl_transmission_factor_min 0.272
_refine_diff_density_max 1.832
_refine_diff_density_min -1.087
_refine_diff_density_rms 0.217
_refine_ls_extinction_method none
_refine_ls_goodness_of_fit_ref 1.178
_refine_ls_hydrogen_treatment constr
_refine_ls_matrix_type full
_refine_ls_number_parameters 172
_refine_ls_number_reflns 2651
_refine_ls_number_restraints 0
_refine_ls_restrained_S_all 1.178
_refine_ls_R_factor_all 0.0879
_refine_ls_R_factor_gt 0.0710
_refine_ls_shift/su_max 0.000
_refine_ls_shift/su_mean 0.000
_refine_ls_structure_factor_coef Fsqd
_refine_ls_weighting_details 'w=1/[\s^2^(Fo^2^)+(0.0159P)^2^+32.7901P] where P=(Fo^2^+2Fc^2^)/3'
_refine_ls_weighting_scheme calc
_refine_ls_wR_factor_gt 0.1620
_refine_ls_wR_factor_ref 0.1691
_reflns_Friedel_coverage 0.000
_reflns_number_gt 2190
_reflns_number_total 2651
_reflns_threshold_expression 'I > 2\s(I)'
_cod_data_source_file d0nj00678e2.cif
_cod_data_source_block 17gtu196_mct_10_0m
_cod_depositor_comments
;Adding full bibliography for 7059449--7059450.cif.

 Adding full bibliography for 7059449--7059450.cif.
;
_cod_database_code 7059450
_shelx_shelxl_version_number 2014/7
_shelx_space_group_comment
;
The symmetry employed for this shelxl refinement is uniquely defined
by the following loop, which should always be used as a source of
symmetry information in preference to the above space-group names.
They are only intended as comments.
;
_shelx_estimated_absorpt_t_max 0.423
_shelx_estimated_absorpt_t_min 0.312
_olex2_refinement_description
;
1. Fixed Uiso
 At 1.2 times of:
  All C(H) groups, All C(H,H) groups
2.a Secondary CH2 refined with riding coordinates:
 C9(H9A,H9B), C11(H11A,H11B), C12(H12A,H12B), C13(H13A,H13B)
2.b Aromatic/amide H refined with riding coordinates:
 C5(H5), C6(H6), C7(H7)
;
_olex2_submission_special_instructions 'No special instructions were received'

loop_
_space_group_symop_operation_xyz
'x, y, z'
'-x+1/2, y+1/2, -z+1/2'
'-x, -y, -z'
'x-1/2, -y-1/2, z-1/2'

loop_
_atom_site_label
_atom_site_type_symbol
_atom_site_fract_x
_atom_site_fract_y
_atom_site_fract_z
_atom_site_U_iso_or_equiv
_atom_site_adp_type
_atom_site_occupancy
_atom_site_site_symmetry_order
_atom_site_calc_flag
_atom_site_refinement_flags_posn
_atom_site_refinement_flags_adp
_atom_site_refinement_flags_occupancy
_atom_site_disorder_assembly
_atom_site_disorder_group
Br1 Br 0.49320(16) 0.17316(4) 0.98058(15) 0.0256(3) Uani 1 1 d . . . . .
Br2 Br 0.02628(18) 0.18991(4) 0.24407(16) 0.0279(3) Uani 1 1 d . . . . .
Br3 Br -0.24085(18) 0.21073(4) 0.62289(18) 0.0286(3) Uani 1 1 d . . . . .
O1 O 0.1613(11) 0.0832(2) 0.7390(9) 0.0161(16) Uani 1 1 d . . . . .
N1 N 0.3042(15) -0.0794(4) 1.2134(13) 0.027(2) Uani 1 1 d . . . . .
N2 N 0.1785(14) 0.0550(4) 1.1705(13) 0.026(2) Uani 1 1 d . . . . .
C1 C 0.2901(15) -0.0601(4) 1.0816(15) 0.019(2) Uani 1 1 d . . . . .
C2 C 0.1979(14) 0.0360(4) 1.0503(13) 0.012(2) Uani 1 1 d . . . . .
C3 C 0.2246(14) 0.0133(4) 0.9008(14) 0.014(2) Uani 1 1 d . . . . .
C4 C 0.2109(14) 0.0392(4) 0.7397(14) 0.014(2) Uani 1 1 d . . . . .
C5 C 0.2481(14) 0.0185(4) 0.5992(14) 0.016(2) Uani 1 1 d . . . . .
H5 H 0.2401 0.0358 0.4913 0.019 Uiso 1 1 calc R . . . .
C6 C 0.2974(15) -0.0282(4) 0.6180(14) 0.018(2) Uani 1 1 d . . . . .
H6 H 0.3229 -0.0424 0.5215 0.022 Uiso 1 1 calc R . . . .
C7 C 0.3101(15) -0.0544(4) 0.7729(14) 0.019(2) Uani 1 1 d . . . . .
H7 H 0.3447 -0.0860 0.7831 0.022 Uiso 1 1 calc R . . . .
C8 C 0.2718(13) -0.0340(4) 0.9132(13) 0.013(2) Uani 1 1 d . . . . .
C9 C 0.1699(16) 0.1148(3) 0.6010(14) 0.016(2) Uani 1 1 d . . . . .
H9A H 0.0818 0.1044 0.4645 0.019 Uiso 1 1 calc R . . . .
H9B H 0.3069 0.1169 0.6208 0.019 Uiso 1 1 calc R . . . .
C10 C 0.1016(15) 0.1620(4) 0.6375(14) 0.016(2) Uani 1 1 d . . . . .
C11 C 0.2031(13) 0.1735(4) 0.8598(14) 0.018(2) Uani 1 1 d . . . . .
H11A H 0.1611 0.1508 0.9281 0.021 Uiso 1 1 calc R . . . .
H11B H 0.1586 0.2043 0.8777 0.021 Uiso 1 1 calc R . . . .
C12 C 0.1499(15) 0.1995(4) 0.5286(14) 0.020(2) Uani 1 1 d . . . . .
H12A H 0.2954 0.2010 0.5822 0.024 Uiso 1 1 calc R . . . .
H12B H 0.1058 0.2295 0.5543 0.024 Uiso 1 1 calc R . . . .
C13 C -0.1221(16) 0.1574(4) 0.5653(16) 0.023(3) Uani 1 1 d . . . . .
H13A H -0.1451 0.1299 0.6272 0.028 Uiso 1 1 calc R . . . .
H13B H -0.1903 0.1523 0.4211 0.028 Uiso 1 1 calc R . . . .

loop_
_atom_site_aniso_label
_atom_site_aniso_U_11
_atom_site_aniso_U_22
_atom_site_aniso_U_33
_atom_site_aniso_U_23
_atom_site_aniso_U_13
_atom_site_aniso_U_12
Br1 0.0235(6) 0.0191(6) 0.0213(6) -0.0007(4) 0.0003(4) 0.0003(5)
Br2 0.0332(6) 0.0310(7) 0.0192(6) 0.0098(5) 0.0123(5) 0.0009(5)
Br3 0.0295(6) 0.0224(7) 0.0403(7) 0.0051(5) 0.0218(5) 0.0076(5)
O1 0.029(4) 0.008(4) 0.014(3) 0.003(3) 0.012(3) 0.004(3)
N1 0.033(5) 0.031(6) 0.017(5) 0.010(4) 0.013(4) 0.009(5)
N2 0.030(5) 0.035(6) 0.019(5) 0.002(4) 0.016(4) 0.003(5)
C1 0.015(5) 0.025(6) 0.013(5) -0.003(5) 0.004(4) 0.003(5)
C2 0.010(5) 0.012(5) 0.010(5) 0.003(4) 0.000(4) 0.001(4)
C3 0.012(5) 0.019(6) 0.011(5) 0.003(4) 0.006(4) -0.002(4)
C4 0.011(5) 0.013(6) 0.015(5) 0.000(4) 0.003(4) -0.004(4)
C5 0.014(5) 0.019(6) 0.013(5) 0.001(4) 0.005(4) -0.001(4)
C6 0.023(6) 0.019(6) 0.011(5) -0.006(4) 0.007(4) -0.003(5)
C7 0.018(5) 0.023(6) 0.013(5) -0.002(4) 0.005(4) 0.001(5)
C8 0.007(5) 0.018(6) 0.013(5) 0.004(4) 0.003(4) -0.004(4)
C9 0.023(5) 0.010(6) 0.017(5) -0.001(4) 0.011(4) -0.006(4)
C10 0.023(5) 0.013(6) 0.011(5) 0.000(4) 0.007(4) -0.005(5)
C11 0.006(5) 0.026(6) 0.017(5) -0.004(4) 0.002(4) 0.000(4)
C12 0.018(5) 0.023(6) 0.017(5) 0.002(4) 0.006(4) 0.002(5)
C13 0.026(6) 0.017(6) 0.023(6) -0.001(4) 0.008(5) -0.003(5)

loop_
_atom_type_symbol
_atom_type_description
_atom_type_scat_dispersion_real
_atom_type_scat_dispersion_imag
_atom_type_scat_source
C C 0.0033 0.0016 'International Tables Vol C Tables 4.2.6.8 and 6.1.1.4'
H H 0.0000 0.0000 'International Tables Vol C Tables 4.2.6.8 and 6.1.1.4'
Br Br -0.2901 2.4595 'International Tables Vol C Tables 4.2.6.8 and 6.1.1.4'
N N 0.0061 0.0033 'International Tables Vol C Tables 4.2.6.8 and 6.1.1.4'
O O 0.0106 0.0060 'International Tables Vol C Tables 4.2.6.8 and 6.1.1.4'

loop_
_geom_angle_atom_site_label_1
_geom_angle_atom_site_label_2
_geom_angle_atom_site_label_3
_geom_angle
_geom_angle_site_symmetry_1
_geom_angle_site_symmetry_3
_geom_angle_publ_flag
C4 O1 C9 120.3(8) . . ?
N1 C1 C8 178.5(12) . . ?
N2 C2 C3 178.8(11) . . ?
C4 C3 C2 119.0(10) . . ?
C8 C3 C2 121.8(9) . . ?
C8 C3 C4 119.1(9) . . ?
O1 C4 C3 114.6(9) . . ?
O1 C4 C5 125.4(9) . . ?
C5 C4 C3 120.0(10) . . ?
C4 C5 C6 119.2(9) . . ?
C7 C6 C5 121.9(9) . . ?
C6 C7 C8 119.3(10) . . ?
C3 C8 C1 118.7(9) . . ?
C7 C8 C1 120.7(10) . . ?
C7 C8 C3 120.5(9) . . ?
O1 C9 C10 107.1(8) . . ?
C9 C10 C11 111.2(8) . . ?
C12 C10 C9 109.9(9) . . ?
C12 C10 C11 109.3(8) . . ?
C12 C10 C13 112.6(9) . . ?
C13 C10 C9 106.0(8) . . ?
C13 C10 C11 107.8(8) . . ?
C10 C11 Br1 112.5(7) . . ?
C10 C12 Br2 113.7(7) . . ?
C10 C13 Br3 114.3(7) . . ?

loop_
_geom_bond_atom_site_label_1
_geom_bond_atom_site_label_2
_geom_bond_distance
_geom_bond_site_symmetry_2
_geom_bond_publ_flag
Br1 C11 1.962(9) . ?
Br2 C12 1.954(10) . ?
Br3 C13 1.954(11) . ?
O1 C4 1.334(13) . ?
O1 C9 1.431(12) . ?
N1 C1 1.121(14) . ?
N2 C2 1.149(13) . ?
C1 C8 1.454(14) . ?
C2 C3 1.428(14) . ?
C3 C4 1.415(14) . ?
C3 C8 1.411(15) . ?
C4 C5 1.385(14) . ?
C5 C6 1.397(15) . ?
C6 C7 1.381(15) . ?
C7 C8 1.384(14) . ?
C9 C10 1.540(15) . ?
C10 C11 1.546(13) . ?
C10 C12 1.527(14) . ?
C10 C13 1.538(15) . ?

loop_
_geom_torsion_atom_site_label_1
_geom_torsion_atom_site_label_2
_geom_torsion_atom_site_label_3
_geom_torsion_atom_site_label_4
_geom_torsion
_geom_torsion_site_symmetry_1
_geom_torsion_site_symmetry_2
_geom_torsion_site_symmetry_3
_geom_torsion_site_symmetry_4
_geom_torsion_publ_flag
O1 C4 C5 C6 -179.6(9) . . . . ?
O1 C9 C10 C11 46.3(11) . . . . ?
O1 C9 C10 C12 167.5(8) . . . . ?
O1 C9 C10 C13 -70.5(9) . . . . ?
C2 C3 C4 O1 -3.9(13) . . . . ?
C2 C3 C4 C5 176.1(9) . . . . ?
C2 C3 C8 C1 1.1(14) . . . . ?
C2 C3 C8 C7 -175.5(9) . . . . ?
C3 C4 C5 C6 0.5(14) . . . . ?
C4 O1 C9 C10 179.3(8) . . . . ?
C4 C3 C8 C1 178.5(9) . . . . ?
C4 C3 C8 C7 1.9(14) . . . . ?
C4 C5 C6 C7 0.1(15) . . . . ?
C5 C6 C7 C8 0.4(16) . . . . ?
C6 C7 C8 C1 -178.0(9) . . . . ?
C6 C7 C8 C3 -1.4(15) . . . . ?
C8 C3 C4 O1 178.6(8) . . . . ?
C8 C3 C4 C5 -1.5(14) . . . . ?
C9 O1 C4 C3 171.1(8) . . . . ?
C9 O1 C4 C5 -8.9(14) . . . . ?
C9 C10 C11 Br1 57.4(10) . . . . ?
C9 C10 C12 Br2 58.9(10) . . . . ?
C9 C10 C13 Br3 173.3(6) . . . . ?
C11 C10 C12 Br2 -178.8(7) . . . . ?
C11 C10 C13 Br3 54.2(10) . . . . ?
C12 C10 C11 Br1 -64.2(10) . . . . ?
C12 C10 C13 Br3 -66.4(10) . . . . ?
C13 C10 C11 Br1 173.1(7) . . . . ?
C13 C10 C12 Br2 -59.1(11) . . . . ?
